data_4515750
loop_
_publ_author_name
'Tinnermann, Hendrik'
'Nicholls, Leo D. M.'
'Johannsen, Tim'
'Wille, Christian'
'Golz, Christopher'
'Goddard, Richard'
'Alcarazo, Manuel'

_publ_section_title
;
 N-Arylpyridiniophosphines: Synthesis, Structure, and Applications in
 Au(I) Catalysis
;
_journal_issue 11
_journal_name_full 'ACS Catalysis'
_journal_page_first 10457
_journal_paper_doi 10.1021/acscatal.8b03271
_journal_volume 8
_journal_year 2018
_chemical_formula_moiety 'C26 H29 Cl Ir N P, F6 Sb'
_chemical_formula_sum 'C26 H29 Cl F6 Ir N P Sb'
_chemical_formula_weight 849.87
_space_group_crystal_system monoclinic
_space_group_IT_number 14
_space_group_name_Hall '-P 2ybc'
_space_group_name_H-M_alt 'P 1 21/c 1'
_atom_sites_solution_hydrogens mixed
_atom_sites_solution_primary dual
_audit_creation_date 2018-02-13
_audit_creation_method
;
Olex2 1.2
(compiled 2017.08.10 svn.r3458 for OlexSys, GUI svn.r5381)
;
_cell_angle_alpha 90
_cell_angle_beta 99.672(3)
_cell_angle_gamma 90
_cell_formula_units_Z 4
_cell_length_a 11.9033(9)
_cell_length_b 8.2433(7)
_cell_length_c 28.535(2)
_cell_measurement_reflns_used 3065
_cell_measurement_temperature 100
_cell_measurement_theta_max 25.30
_cell_measurement_theta_min 2.57
_cell_volume 2760.1(4)
_computing_cell_refinement 'SAINT V8.38A (?, 2016)'
_computing_data_reduction 'SAINT V8.38A (?, 2016)'
_computing_molecular_graphics 'Olex2 (Dolomanov et al., 2009)'
_computing_publication_material 'Olex2 (Dolomanov et al., 2009)'
_computing_structure_refinement 'XL (Sheldrick, 2008)'
_computing_structure_solution 'XT (Sheldrick, 2015)'
_diffrn_ambient_temperature 100.01
_diffrn_measured_fraction_theta_full 0.998
_diffrn_measured_fraction_theta_max 0.993
_diffrn_measurement_device_type 'Bruker APEX-II CCD'
_diffrn_measurement_method '\f and \w scans'
_diffrn_radiation_type MoK\a
_diffrn_radiation_wavelength 0.71073
_diffrn_reflns_av_R_equivalents 0.0390
_diffrn_reflns_av_unetI/netI 0.0347
_diffrn_reflns_Laue_measured_fraction_full 0.998
_diffrn_reflns_Laue_measured_fraction_max 0.993
_diffrn_reflns_limit_h_max 17
_diffrn_reflns_limit_h_min -16
_diffrn_reflns_limit_k_max 11
_diffrn_reflns_limit_k_min -11
_diffrn_reflns_limit_l_max 31
_diffrn_reflns_limit_l_min -40
_diffrn_reflns_number 40978
_diffrn_reflns_point_group_measured_fraction_full 0.998
_diffrn_reflns_point_group_measured_fraction_max 0.993
_diffrn_reflns_theta_full 25.242
_diffrn_reflns_theta_max 30.600
_diffrn_reflns_theta_min 2.440
_diffrn_standards_number 0
_exptl_absorpt_coefficient_mu 6.008
_exptl_absorpt_correction_T_max 0.9595
_exptl_absorpt_correction_T_min 0.7053
_exptl_absorpt_correction_type multi-scan
_exptl_absorpt_process_details
'SADABS-2016/2 (Bruker,2016/2) was used for absorption correction. wR2(int) was 0.1115 before and 0.0723 after correction. The Ratio of minimum to maximum transmission is 0.7351. The \l/2 correction factor is Not present.'
_exptl_crystal_colour colourless
_exptl_crystal_colour_primary colourless
_exptl_crystal_density_diffrn 2.045
_exptl_crystal_description needle
_exptl_crystal_F_000 1624
_exptl_crystal_size_max 0.073
_exptl_crystal_size_mid 0.05
_exptl_crystal_size_min 0.025
_refine_diff_density_max 4.351
_refine_diff_density_min -2.745
_refine_diff_density_rms 0.224
_refine_ls_extinction_method none
_refine_ls_goodness_of_fit_ref 1.173
_refine_ls_hydrogen_treatment mixed
_refine_ls_matrix_type full
_refine_ls_number_parameters 338
_refine_ls_number_reflns 8434
_refine_ls_number_restraints 3
_refine_ls_restrained_S_all 1.172
_refine_ls_R_factor_all 0.0573
_refine_ls_R_factor_gt 0.0506
_refine_ls_shift/su_max 0.002
_refine_ls_shift/su_mean 0.000
_refine_ls_structure_factor_coef Fsqd
_refine_ls_weighting_details 'w=1/[\s^2^(Fo^2^)+(0.0233P)^2^+37.2986P] where P=(Fo^2^+2Fc^2^)/3'
_refine_ls_weighting_scheme calc
_refine_ls_wR_factor_gt 0.1086
_refine_ls_wR_factor_ref 0.1109
_reflns_Friedel_coverage 0.000
_reflns_number_gt 7508
_reflns_number_total 8434
_reflns_threshold_expression 'I > 2\s(I)'
_cod_data_source_file cs8b03271_si_012.cif
_cod_data_source_block mo_0268_cg_0m
_cod_database_code 4515750
_shelx_shelxl_version_number 2016/6
_shelx_space_group_comment
;
The symmetry employed for this shelxl refinement is uniquely defined
by the following loop, which should always be used as a source of
symmetry information in preference to the above space-group names.
They are only intended as comments.
;
_shelx_estimated_absorpt_t_max 0.864
_shelx_estimated_absorpt_t_min 0.668
_olex2_refinement_description
;
1. Fixed Uiso
 At 1.2 times of:
  All C(H) groups, All C(H,H) groups
2. Restrained distances
 Ir1-H
 1.5 with sigma of 0.02
 C20-H
 2.2 with sigma of 0.02
 P1-H
 2.6 with sigma of 0.02
3.a Ternary CH refined with riding coordinates:
 C19(H19), C20(H20), C23(H23), C24(H24)
3.b Secondary CH2 refined with riding coordinates:
 C1(H1A,H1B), C21(H21A,H21B), C22(H22A,H22B), C25(H25A,H25B), C26(H26A,H26B)
3.c Aromatic/amide H refined with riding coordinates:
 C3(H3), C4(H4), C5(H5), C6(H6), C8(H8), C9(H9), C10(H10), C11(H11), C12(H12),
 C14(H14), C15(H15), C16(H16), C17(H17), C18(H18)
;
_olex2_submission_special_instructions 'No special instructions were received'

loop_
_space_group_symop_operation_xyz
'x, y, z'
'-x, y+1/2, -z+1/2'
'-x, -y, -z'
'x, -y-1/2, z-1/2'

loop_
_atom_site_label
_atom_site_type_symbol
_atom_site_fract_x
_atom_site_fract_y
_atom_site_fract_z
_atom_site_U_iso_or_equiv
_atom_site_adp_type
_atom_site_occupancy
_atom_site_site_symmetry_order
_atom_site_calc_flag
_atom_site_refinement_flags_posn
Ir1 Ir 0.33593(2) 0.79842(3) 0.58904(2) 0.01653(6) Uani 1 1 d D
H H 0.4320(15) 0.705(2) 0.6175(11) 0.13(6) Uiso 1 1 d D
Cl1 Cl 0.15658(13) 0.91113(19) 0.54420(5) 0.0222(3) Uani 1 1 d .
P1 P 0.22409(12) 0.65935(17) 0.63136(5) 0.0134(3) Uani 1 1 d D
N1 N 0.1985(5) 0.5097(6) 0.54663(18) 0.0181(10) Uani 1 1 d .
C1 C 0.3022(6) 0.6089(7) 0.5408(2) 0.0246(13) Uani 1 1 d .
H1A H 0.290923 0.653893 0.508191 0.030 Uiso 1 1 calc R
H1B H 0.369361 0.536406 0.544437 0.030 Uiso 1 1 calc R
C2 C 0.1523(5) 0.5189(7) 0.5864(2) 0.0168(11) Uani 1 1 d .
C3 C 0.0619(5) 0.4175(8) 0.5916(2) 0.0207(12) Uani 1 1 d .
H3 H 0.029095 0.422164 0.619742 0.025 Uiso 1 1 calc R
C4 C 0.0199(6) 0.3100(8) 0.5559(3) 0.0262(14) Uani 1 1 d .
H4 H -0.042239 0.240931 0.559188 0.031 Uiso 1 1 calc R
C5 C 0.0687(6) 0.3035(8) 0.5154(2) 0.0259(14) Uani 1 1 d .
H5 H 0.041308 0.229061 0.490724 0.031 Uiso 1 1 calc R
C6 C 0.1571(6) 0.4053(8) 0.5113(2) 0.0241(13) Uani 1 1 d .
H6 H 0.189971 0.402834 0.483198 0.029 Uiso 1 1 calc R
C7 C 0.2860(5) 0.5217(7) 0.6785(2) 0.0167(11) Uani 1 1 d .
C8 C 0.2136(6) 0.4452(8) 0.7060(2) 0.0226(12) Uani 1 1 d .
H8 H 0.135293 0.473894 0.702187 0.027 Uiso 1 1 calc R
C9 C 0.2578(6) 0.3273(9) 0.7388(2) 0.0272(14) Uani 1 1 d .
H9 H 0.209905 0.277692 0.758174 0.033 Uiso 1 1 calc R
C10 C 0.3715(6) 0.2814(9) 0.7435(2) 0.0267(14) Uani 1 1 d .
H10 H 0.400508 0.197956 0.765125 0.032 Uiso 1 1 calc R
C11 C 0.4423(6) 0.3577(9) 0.7165(2) 0.0243(13) Uani 1 1 d .
H11 H 0.520401 0.327985 0.720061 0.029 Uiso 1 1 calc R
C12 C 0.3994(5) 0.4777(8) 0.6842(2) 0.0201(11) Uani 1 1 d .
H12 H 0.448498 0.529947 0.665913 0.024 Uiso 1 1 calc R
C13 C 0.1144(5) 0.7671(7) 0.6550(2) 0.0170(11) Uani 1 1 d .
C14 C 0.1437(6) 0.8398(9) 0.6999(2) 0.0274(14) Uani 1 1 d .
H14 H 0.216202 0.819127 0.718504 0.033 Uiso 1 1 calc R
C15 C 0.0668(7) 0.9423(10) 0.7173(3) 0.0359(17) Uani 1 1 d .
H15 H 0.086754 0.991222 0.747675 0.043 Uiso 1 1 calc R
C16 C -0.0379(7) 0.9719(10) 0.6901(3) 0.0356(18) Uani 1 1 d .
H16 H -0.089770 1.043341 0.701510 0.043 Uiso 1 1 calc R
C17 C -0.0681(6) 0.8987(10) 0.6463(3) 0.0341(17) Uani 1 1 d .
H17 H -0.141321 0.918207 0.628127 0.041 Uiso 1 1 calc R
C18 C 0.0076(6) 0.7968(9) 0.6285(3) 0.0257(13) Uani 1 1 d .
H18 H -0.013842 0.747400 0.598274 0.031 Uiso 1 1 calc R
C19 C 0.3415(6) 1.0368(8) 0.6273(2) 0.0235(13) Uani 1 1 d .
H19 H 0.281276 1.050293 0.647604 0.028 Uiso 1 1 calc R
C20 C 0.4350(7) 0.9497(9) 0.6482(3) 0.0342(18) Uani 1 1 d D
H20 H 0.431991 0.910174 0.681143 0.041 Uiso 1 1 calc R
C21 C 0.5559(8) 0.9861(13) 0.6378(4) 0.054(3) Uani 1 1 d .
H21A H 0.561390 1.104086 0.632118 0.064 Uiso 1 1 calc R
H21B H 0.611498 0.959902 0.666702 0.064 Uiso 1 1 calc R
C22 C 0.5903(7) 0.8989(13) 0.5971(4) 0.056(3) Uani 1 1 d .
H22A H 0.632646 0.800057 0.609259 0.067 Uiso 1 1 calc R
H22B H 0.643330 0.968920 0.582970 0.067 Uiso 1 1 calc R
C23 C 0.4934(7) 0.8495(9) 0.5581(3) 0.0356(18) Uani 1 1 d .
H23 H 0.513572 0.763169 0.536355 0.043 Uiso 1 1 calc R
C24 C 0.4096(6) 0.9549(7) 0.5374(3) 0.0233(13) Uani 1 1 d .
H24 H 0.379379 0.930101 0.503302 0.028 Uiso 1 1 calc R
C25 C 0.4041(6) 1.1332(8) 0.5499(3) 0.0259(14) Uani 1 1 d .
H25A H 0.363221 1.191482 0.521765 0.031 Uiso 1 1 calc R
H25B H 0.482800 1.176264 0.556417 0.031 Uiso 1 1 calc R
C26 C 0.3464(7) 1.1726(9) 0.5921(3) 0.0291(14) Uani 1 1 d .
H26A H 0.386813 1.265516 0.609372 0.035 Uiso 1 1 calc R
H26B H 0.267482 1.208224 0.579936 0.035 Uiso 1 1 calc R
Sb1 Sb 0.25846(4) -0.08013(6) 0.86399(2) 0.02632(11) Uani 1 1 d .
F1 F 0.1055(4) -0.0779(8) 0.8351(2) 0.0529(15) Uani 1 1 d .
F2 F 0.2881(5) 0.0953(6) 0.82683(18) 0.0468(13) Uani 1 1 d .
F3 F 0.2897(5) -0.2204(7) 0.8163(2) 0.0531(14) Uani 1 1 d .
F4 F 0.2315(6) -0.2539(8) 0.9024(2) 0.0660(19) Uani 1 1 d .
F5 F 0.2239(5) 0.0614(7) 0.91054(18) 0.0475(14) Uani 1 1 d .
F6 F 0.4106(4) -0.0805(7) 0.8931(2) 0.0456(12) Uani 1 1 d .

loop_
_atom_site_aniso_label
_atom_site_aniso_U_11
_atom_site_aniso_U_22
_atom_site_aniso_U_33
_atom_site_aniso_U_23
_atom_site_aniso_U_13
_atom_site_aniso_U_12
Ir1 0.01623(11) 0.01422(10) 0.01970(11) 0.00414(8) 0.00462(7) -0.00049(8)
Cl1 0.0211(7) 0.0199(6) 0.0228(7) 0.0026(5) -0.0043(5) -0.0009(5)
P1 0.0128(6) 0.0130(6) 0.0142(6) 0.0000(5) 0.0017(5) -0.0012(5)
N1 0.023(3) 0.016(2) 0.015(2) 0.0029(18) 0.0040(19) 0.0023(19)
C1 0.038(4) 0.013(3) 0.027(3) 0.002(2) 0.017(3) -0.001(2)
C2 0.016(3) 0.016(2) 0.018(3) -0.002(2) 0.001(2) 0.002(2)
C3 0.018(3) 0.018(3) 0.026(3) -0.001(2) 0.003(2) 0.002(2)
C4 0.019(3) 0.019(3) 0.037(4) -0.003(3) -0.006(3) 0.003(2)
C5 0.029(3) 0.019(3) 0.026(3) -0.007(2) -0.009(3) 0.006(3)
C6 0.035(4) 0.020(3) 0.015(3) 0.000(2) -0.002(2) 0.010(3)
C7 0.018(3) 0.016(2) 0.016(3) 0.000(2) 0.001(2) -0.004(2)
C8 0.019(3) 0.027(3) 0.022(3) 0.007(2) 0.004(2) 0.000(2)
C9 0.031(4) 0.027(3) 0.024(3) 0.011(3) 0.006(3) -0.002(3)
C10 0.034(4) 0.026(3) 0.020(3) 0.007(2) 0.002(3) 0.003(3)
C11 0.024(3) 0.027(3) 0.021(3) 0.004(2) 0.000(2) 0.005(3)
C12 0.020(3) 0.024(3) 0.017(3) 0.001(2) 0.003(2) -0.001(2)
C13 0.015(3) 0.017(3) 0.021(3) -0.001(2) 0.009(2) -0.001(2)
C14 0.024(3) 0.038(4) 0.021(3) -0.005(3) 0.005(2) 0.000(3)
C15 0.042(4) 0.034(4) 0.035(4) -0.013(3) 0.015(3) 0.003(3)
C16 0.035(4) 0.029(4) 0.049(5) -0.005(3) 0.025(4) 0.007(3)
C17 0.021(3) 0.034(4) 0.049(5) -0.005(3) 0.010(3) 0.003(3)
C18 0.021(3) 0.025(3) 0.030(3) -0.005(3) 0.005(3) 0.002(3)
C19 0.030(3) 0.020(3) 0.020(3) -0.004(2) 0.001(2) -0.009(2)
C20 0.039(4) 0.030(4) 0.028(4) 0.008(3) -0.013(3) -0.016(3)
C21 0.030(4) 0.052(6) 0.072(7) 0.020(5) -0.013(4) -0.017(4)
C22 0.018(4) 0.059(6) 0.089(8) 0.042(6) 0.006(4) -0.006(4)
C23 0.032(4) 0.025(3) 0.057(5) 0.019(3) 0.025(4) 0.006(3)
C24 0.029(3) 0.013(3) 0.031(3) 0.008(2) 0.015(3) 0.001(2)
C25 0.032(4) 0.012(3) 0.035(4) 0.006(2) 0.010(3) 0.002(2)
C26 0.036(4) 0.025(3) 0.026(3) 0.003(3) 0.002(3) -0.002(3)
Sb1 0.0226(2) 0.0270(2) 0.0323(2) 0.00901(18) 0.01314(18) 0.00549(17)
F1 0.024(2) 0.091(5) 0.045(3) 0.006(3) 0.010(2) 0.008(3)
F2 0.069(4) 0.038(3) 0.037(3) 0.018(2) 0.019(3) -0.001(3)
F3 0.050(3) 0.045(3) 0.066(4) -0.020(3) 0.014(3) 0.009(3)
F4 0.066(4) 0.055(4) 0.082(5) 0.041(3) 0.027(3) -0.004(3)
F5 0.047(3) 0.067(4) 0.032(3) 0.005(2) 0.016(2) 0.024(3)
F6 0.028(2) 0.055(3) 0.054(3) 0.008(3) 0.006(2) 0.004(2)

loop_
_atom_type_symbol
_atom_type_description
_atom_type_scat_dispersion_real
_atom_type_scat_dispersion_imag
_atom_type_scat_source
C C 0.0033 0.0016 'International Tables Vol C Tables 4.2.6.8 and 6.1.1.4'
H H 0.0000 0.0000 'International Tables Vol C Tables 4.2.6.8 and 6.1.1.4'
Cl Cl 0.1484 0.1585 'International Tables Vol C Tables 4.2.6.8 and 6.1.1.4'
F F 0.0171 0.0103 'International Tables Vol C Tables 4.2.6.8 and 6.1.1.4'
Ir Ir -1.4442 7.9887 'International Tables Vol C Tables 4.2.6.8 and 6.1.1.4'
N N 0.0061 0.0033 'International Tables Vol C Tables 4.2.6.8 and 6.1.1.4'
P P 0.1023 0.0942 'International Tables Vol C Tables 4.2.6.8 and 6.1.1.4'
Sb Sb -0.5866 1.5461 'International Tables Vol C Tables 4.2.6.8 and 6.1.1.4'

loop_
_geom_angle_atom_site_label_1
_geom_angle_atom_site_label_2
_geom_angle_atom_site_label_3
_geom_angle
Cl1 Ir1 H 170.0(9)
P1 Ir1 H 85.1(10)
P1 Ir1 Cl1 86.11(5)
P1 Ir1 C20 99.2(2)
C1 Ir1 H 91.0(10)
C1 Ir1 Cl1 83.4(2)
C1 Ir1 P1 84.63(18)
C1 Ir1 C19 165.5(3)
C1 Ir1 C20 158.0(3)
C1 Ir1 C23 87.8(3)
C1 Ir1 C24 92.9(2)
C19 Ir1 H 103.2(9)
C19 Ir1 Cl1 82.84(18)
C19 Ir1 P1 98.99(18)
C19 Ir1 C20 35.5(3)
C19 Ir1 C24 80.4(2)
C20 Ir1 H 68.0(9)
C20 Ir1 Cl1 118.3(2)
C23 Ir1 H 72.4(11)
C23 Ir1 Cl1 115.5(2)
C23 Ir1 P1 156.10(19)
C23 Ir1 C19 93.9(3)
C23 Ir1 C20 79.9(3)
C23 Ir1 C24 35.8(3)
C24 Ir1 H 107.7(10)
C24 Ir1 Cl1 80.98(18)
C24 Ir1 P1 167.06(19)
C24 Ir1 C20 87.8(3)
C2 P1 Ir1 101.2(2)
C7 P1 Ir1 120.7(2)
C7 P1 C2 102.0(3)
C13 P1 Ir1 118.7(2)
C13 P1 C2 106.9(3)
C13 P1 C7 105.1(3)
C2 N1 C1 121.3(5)
C2 N1 C6 121.0(6)
C6 N1 C1 117.6(5)
Ir1 C1 H1A 108.8
Ir1 C1 H1B 108.8
N1 C1 Ir1 113.9(4)
N1 C1 H1A 108.8
N1 C1 H1B 108.8
H1A C1 H1B 107.7
N1 C2 P1 114.8(4)
N1 C2 C3 119.3(6)
C3 C2 P1 125.8(5)
C2 C3 H3 120.1
C4 C3 C2 119.9(6)
C4 C3 H3 120.1
C3 C4 H4 120.2
C5 C4 C3 119.5(7)
C5 C4 H4 120.2
C4 C5 H5 120.4
C6 C5 C4 119.2(6)
C6 C5 H5 120.4
N1 C6 C5 121.0(6)
N1 C6 H6 119.5
C5 C6 H6 119.5
C8 C7 P1 118.8(5)
C12 C7 P1 121.3(5)
C12 C7 C8 119.6(6)
C7 C8 H8 120.3
C9 C8 C7 119.4(6)
C9 C8 H8 120.3
C8 C9 H9 119.8
C8 C9 C10 120.5(6)
C10 C9 H9 119.8
C9 C10 H10 120.1
C11 C10 C9 119.8(6)
C11 C10 H10 120.1
C10 C11 H11 120.0
C10 C11 C12 120.1(6)
C12 C11 H11 120.0
C7 C12 C11 120.6(6)
C7 C12 H12 119.7
C11 C12 H12 119.7
C14 C13 P1 117.8(5)
C18 C13 P1 122.7(5)
C18 C13 C14 119.0(6)
C13 C14 H14 119.8
C15 C14 C13 120.4(7)
C15 C14 H14 119.8
C14 C15 H15 120.2
C16 C15 C14 119.5(7)
C16 C15 H15 120.2
C15 C16 H16 119.8
C15 C16 C17 120.5(7)
C17 C16 H16 119.8
C16 C17 H17 119.7
C16 C17 C18 120.6(7)
C18 C17 H17 119.7
C13 C18 C17 120.0(7)
C13 C18 H18 120.0
C17 C18 H18 120.0
Ir1 C19 H19 114.4
C20 C19 Ir1 73.1(4)
C20 C19 H19 114.4
C20 C19 C26 123.8(7)
C26 C19 Ir1 109.1(4)
C26 C19 H19 114.4
Ir1 C20 H20 115.1
C19 C20 Ir1 71.4(4)
C19 C20 H20 115.1
C19 C20 C21 121.8(7)
C21 C20 Ir1 110.4(6)
C21 C20 H20 115.1
C20 C21 H21A 108.2
C20 C21 H21B 108.2
H21A C21 H21B 107.3
C22 C21 C20 116.4(8)
C22 C21 H21A 108.2
C22 C21 H21B 108.2
C21 C22 H22A 108.4
C21 C22 H22B 108.4
C21 C22 C23 115.4(7)
H22A C22 H22B 107.5
C23 C22 H22A 108.4
C23 C22 H22B 108.4
Ir1 C23 H23 114.5
C22 C23 Ir1 110.1(6)
C22 C23 H23 114.5
C24 C23 Ir1 72.2(4)
C24 C23 C22 123.5(8)
C24 C23 H23 114.5
Ir1 C24 H24 113.9
C23 C24 Ir1 72.0(4)
C23 C24 H24 113.9
C23 C24 C25 124.5(7)
C25 C24 Ir1 111.4(4)
C25 C24 H24 113.9
C24 C25 H25A 108.3
C24 C25 H25B 108.3
C24 C25 C26 115.9(6)
H25A C25 H25B 107.4
C26 C25 H25A 108.3
C26 C25 H25B 108.3
C19 C26 C25 116.2(6)
C19 C26 H26A 108.2
C19 C26 H26B 108.2
C25 C26 H26A 108.2
C25 C26 H26B 108.2
H26A C26 H26B 107.4
F1 Sb1 F3 89.0(3)
F2 Sb1 F1 90.3(3)
F2 Sb1 F3 89.2(3)
F2 Sb1 F4 178.6(3)
F2 Sb1 F5 90.3(2)
F4 Sb1 F1 90.9(3)
F4 Sb1 F3 91.6(3)
F4 Sb1 F5 88.9(3)
F5 Sb1 F1 89.6(3)
F5 Sb1 F3 178.6(2)
F6 Sb1 F1 179.4(3)
F6 Sb1 F2 89.5(3)
F6 Sb1 F3 91.5(3)
F6 Sb1 F4 89.3(3)
F6 Sb1 F5 89.9(2)

loop_
_geom_bond_atom_site_label_1
_geom_bond_atom_site_label_2
_geom_bond_distance
Ir1 H 1.50(2)
Ir1 Cl1 2.4779(15)
Ir1 P1 2.2549(15)
Ir1 C1 2.076(7)
Ir1 C19 2.244(6)
Ir1 C20 2.265(7)
Ir1 C23 2.242(7)
Ir1 C24 2.245(6)
P1 C2 1.830(6)
P1 C7 1.818(6)
P1 C13 1.801(6)
N1 C1 1.513(8)
N1 C2 1.344(7)
N1 C6 1.353(8)
C1 H1A 0.9900
C1 H1B 0.9900
C2 C3 1.391(9)
C3 H3 0.9500
C3 C4 1.379(9)
C4 H4 0.9500
C4 C5 1.379(10)
C5 H5 0.9500
C5 C6 1.366(10)
C6 H6 0.9500
C7 C8 1.410(8)
C7 C12 1.380(9)
C8 H8 0.9500
C8 C9 1.390(9)
C9 H9 0.9500
C9 C10 1.390(10)
C10 H10 0.9500
C10 C11 1.385(10)
C11 H11 0.9500
C11 C12 1.389(9)
C12 H12 0.9500
C13 C14 1.405(9)
C13 C18 1.387(9)
C14 H14 0.9500
C14 C15 1.397(10)
C15 H15 0.9500
C15 C16 1.375(12)
C16 H16 0.9500
C16 C17 1.380(12)
C17 H17 0.9500
C17 C18 1.388(10)
C18 H18 0.9500
C19 H19 1.0000
C19 C20 1.374(10)
C19 C26 1.511(9)
C20 H20 1.0000
C20 C21 1.547(12)
C21 H21A 0.9900
C21 H21B 0.9900
C21 C22 1.482(16)
C22 H22A 0.9900
C22 H22B 0.9900
C22 C23 1.517(14)
C23 H23 1.0000
C23 C24 1.379(10)
C24 H24 1.0000
C24 C25 1.517(9)
C25 H25A 0.9900
C25 H25B 0.9900
C25 C26 1.519(10)
C26 H26A 0.9900
C26 H26B 0.9900
Sb1 F1 1.869(5)
Sb1 F2 1.862(5)
Sb1 F3 1.870(5)
Sb1 F4 1.864(5)
Sb1 F5 1.865(5)
Sb1 F6 1.861(5)
